data_7051819
loop_
_publ_author_name
'Zaitsev, Kirill V.'
'Bermeshev, Maxim V.'
'Samsonov, Alexey A.'
'Oprunenko, Juri F.'
'Churakov, Andrei V.'
'Howard, Judith A. L.'
'Karlov, Sergey S.'
'Zaitseva, Galina S.'

_publ_section_title
;
 Titanium complexes based on chiral enantiopure dialkanolamines:
 synthesis, structures and catalytic activity
;
_journal_issue 8
_journal_name_full 'New Journal of Chemistry'
_journal_page_first 1415
_journal_paper_doi 10.1039/b714739b
_journal_volume 32
_journal_year 2008
_chemical_absolute_configuration ad
_chemical_formula_moiety 'C40 H50 N2 O4 Ti'
_chemical_formula_sum 'C40 H50 N2 O4 Ti'
_chemical_formula_weight 670.72
_chemical_name_systematic
;
?
;
_space_group_IT_number 20
_symmetry_cell_setting orthorhombic
_symmetry_space_group_name_Hall 'C 2c 2'
_symmetry_space_group_name_H-M 'C 2 2 21'
_atom_sites_solution_hydrogens difmap
_atom_sites_solution_primary direct
_atom_sites_solution_secondary difmap
_audit_creation_method SHELXL-97
_cell_angle_alpha 90.00
_cell_angle_beta 90.00
_cell_angle_gamma 90.00
_cell_formula_units_Z 4
_cell_length_a 10.8805(14)
_cell_length_b 17.269(2)
_cell_length_c 18.868(3)
_cell_measurement_reflns_used 3798
_cell_measurement_temperature 120(2)
_cell_measurement_theta_max 23.513
_cell_measurement_theta_min 3.092
_cell_volume 3545.2(8)
_computing_structure_refinement 'SHELXL-97 (Sheldrick, 1997)'
_computing_structure_solution 'SHELXS-97 (Sheldrick, 1990)'
_diffrn_ambient_temperature 120(2)
_diffrn_measured_fraction_theta_full 0.977
_diffrn_measured_fraction_theta_max 0.977
_diffrn_measurement_device_type 'Bruker SMART APEX'
_diffrn_measurement_method \w
_diffrn_radiation_monochromator graphite
_diffrn_radiation_source 'fine-focus sealed tube'
_diffrn_radiation_type MoK\a
_diffrn_radiation_wavelength 0.71073
_diffrn_reflns_av_R_equivalents 0.0505
_diffrn_reflns_av_sigmaI/netI 0.0537
_diffrn_reflns_limit_h_max 12
_diffrn_reflns_limit_h_min -13
_diffrn_reflns_limit_k_max 22
_diffrn_reflns_limit_k_min -21
_diffrn_reflns_limit_l_max 24
_diffrn_reflns_limit_l_min -24
_diffrn_reflns_number 13938
_diffrn_reflns_theta_full 28.00
_diffrn_reflns_theta_max 28.00
_diffrn_reflns_theta_min 3.09
_diffrn_standards_decay_% 0
_diffrn_standards_interval_time 0
_diffrn_standards_number 0
_exptl_absorpt_coefficient_mu 0.284
_exptl_absorpt_correction_T_max 0.9453
_exptl_absorpt_correction_T_min 0.9070
_exptl_absorpt_correction_type multi-scan
_exptl_absorpt_process_details 'SADABS (Bruker, 2004)'
_exptl_crystal_colour colourless
_exptl_crystal_density_diffrn 1.257
_exptl_crystal_density_method 'not measured'
_exptl_crystal_description block
_exptl_crystal_F_000 1432
_exptl_crystal_size_max 0.35
_exptl_crystal_size_mid 0.25
_exptl_crystal_size_min 0.20
_refine_diff_density_max 0.324
_refine_diff_density_min -0.627
_refine_diff_density_rms 0.048
_refine_ls_abs_structure_details 'Flack H D (1983), Acta Cryst. A39, 876-881'
_refine_ls_abs_structure_Flack 0.01(3)
_refine_ls_extinction_method none
_refine_ls_goodness_of_fit_ref 1.045
_refine_ls_hydrogen_treatment refall
_refine_ls_matrix_type full
_refine_ls_number_parameters 313
_refine_ls_number_reflns 4121
_refine_ls_number_restraints 0
_refine_ls_restrained_S_all 1.045
_refine_ls_R_factor_all 0.0557
_refine_ls_R_factor_gt 0.0444
_refine_ls_shift/su_max 0.000
_refine_ls_shift/su_mean 0.000
_refine_ls_structure_factor_coef Fsqd
_refine_ls_weighting_details 'calc w=1/[\s^2^(Fo^2^)+(0.0383P)^2^+2.1966P] where P=(Fo^2^+2Fc^2^)/3'
_refine_ls_weighting_scheme calc
_refine_ls_wR_factor_gt 0.0898
_refine_ls_wR_factor_ref 0.0937
_reflns_number_gt 3577
_reflns_number_total 4121
_reflns_threshold_expression I>2\s(I)
_cod_data_source_file b714739b.txt
_cod_data_source_block z
_cod_original_cell_volume 3545.3(8)
_cod_database_code 7051819

loop_
_symmetry_equiv_pos_as_xyz
'x, y, z'
'-x, -y, z+1/2'
'-x, y, -z+1/2'
'x, -y, -z'
'x+1/2, y+1/2, z'
'-x+1/2, -y+1/2, z+1/2'
'-x+1/2, y+1/2, -z+1/2'
'x+1/2, -y+1/2, -z'

loop_
_atom_site_label
_atom_site_type_symbol
_atom_site_fract_x
_atom_site_fract_y
_atom_site_fract_z
_atom_site_U_iso_or_equiv
_atom_site_adp_type
_atom_site_occupancy
_atom_site_symmetry_multiplicity
_atom_site_calc_flag
_atom_site_refinement_flags
_atom_site_disorder_assembly
_atom_site_disorder_group
Ti1 Ti 0.5000 0.79967(3) 0.2500 0.01860(13) Uani 1 2 d S . .
O1 O 0.55396(14) 0.75596(9) 0.33430(8) 0.0206(3) Uani 1 1 d . . .
O2 O 0.61333(14) 0.86989(9) 0.21858(8) 0.0210(4) Uani 1 1 d . . .
N1 N 0.69748(18) 0.72047(10) 0.22293(10) 0.0189(4) Uani 1 1 d . . .
C1 C 0.6896(2) 0.66649(13) 0.16064(12) 0.0202(5) Uani 1 1 d . . .
C2 C 0.5945(2) 0.60252(14) 0.17086(14) 0.0234(5) Uani 1 1 d . . .
C3 C 0.8103(2) 0.63066(12) 0.13640(12) 0.0191(5) Uani 1 1 d . . .
C4 C 0.8514(2) 0.64524(14) 0.06782(13) 0.0226(5) Uani 1 1 d . . .
C5 C 0.9542(2) 0.60806(14) 0.04101(13) 0.0272(5) Uani 1 1 d . . .
C6 C 1.0188(3) 0.55585(14) 0.08211(13) 0.0274(6) Uani 1 1 d . . .
C7 C 0.9796(2) 0.54003(13) 0.15071(13) 0.0252(6) Uani 1 1 d . . .
C8 C 0.8750(2) 0.57637(13) 0.17719(13) 0.0237(5) Uani 1 1 d . . .
C11 C 0.7258(2) 0.68233(13) 0.29080(12) 0.0211(5) Uani 1 1 d . . .
C12 C 0.6692(2) 0.72694(13) 0.35420(13) 0.0212(5) Uani 1 1 d . . .
C13 C 0.7517(2) 0.78878(13) 0.38629(12) 0.0213(5) Uani 1 1 d . . .
C14 C 0.8613(2) 0.76614(16) 0.41843(14) 0.0295(6) Uani 1 1 d . . .
C15 C 0.9385(3) 0.81926(16) 0.45009(15) 0.0345(6) Uani 1 1 d . . .
C16 C 0.9071(3) 0.89730(16) 0.45020(15) 0.0340(6) Uani 1 1 d . . .
C17 C 0.7977(3) 0.92085(15) 0.41921(13) 0.0300(6) Uani 1 1 d . . .
C18 C 0.7208(3) 0.86679(14) 0.38738(13) 0.0240(5) Uani 1 1 d . . .
C21 C 0.7856(2) 0.78470(12) 0.20947(12) 0.0199(5) Uani 1 1 d . . .
C22 C 0.7245(2) 0.85780(13) 0.18016(12) 0.0218(5) Uani 1 1 d . . .
C23 C 0.6943(3) 0.85310(16) 0.10129(13) 0.0262(6) Uani 1 1 d . . .
C24 C 0.8095(3) 0.92676(14) 0.19400(15) 0.0262(5) Uani 1 1 d . . .
H1 H 0.663(2) 0.6996(14) 0.1223(12) 0.012(6) Uiso 1 1 d . . .
H2 H 0.885(3) 0.9183(14) 0.1702(13) 0.025(7) Uiso 1 1 d . . .
H3 H 0.823(2) 0.6777(13) 0.2999(12) 0.015(6) Uiso 1 1 d . . .
H4 H 0.823(2) 0.7986(14) 0.2554(16) 0.034(7) Uiso 1 1 d . . .
H5 H 0.687(2) 0.6294(16) 0.2921(14) 0.031(7) Uiso 1 1 d . . .
H6 H 0.660(2) 0.6867(14) 0.3952(13) 0.019(6) Uiso 1 1 d . . .
H7 H 0.619(2) 0.5622(14) 0.2048(13) 0.018(6) Uiso 1 1 d . . .
H8 H 0.771(3) 0.9733(18) 0.1741(15) 0.039(8) Uiso 1 1 d . . .
H9 H 0.664(2) 0.9041(16) 0.0822(14) 0.027(7) Uiso 1 1 d . . .
H10 H 0.825(2) 0.9321(13) 0.2440(17) 0.029(7) Uiso 1 1 d . . .
H11 H 1.020(2) 0.5051(13) 0.1807(12) 0.020(6) Uiso 1 1 d . . .
H12 H 1.091(3) 0.5327(15) 0.0622(13) 0.025(7) Uiso 1 1 d . . .
H13 H 0.977(3) 0.6171(17) -0.0058(16) 0.041(8) Uiso 1 1 d . . .
H14 H 0.846(2) 0.5623(14) 0.2256(13) 0.025(7) Uiso 1 1 d . . .
H15 H 0.577(2) 0.5789(14) 0.1249(14) 0.024(7) Uiso 1 1 d . . .
H17 H 0.650(3) 0.8831(16) 0.3681(14) 0.028(8) Uiso 1 1 d . . .
H18 H 0.626(3) 0.8142(18) 0.0936(15) 0.043(9) Uiso 1 1 d . . .
H19 H 0.771(3) 0.8372(16) 0.0723(15) 0.035(8) Uiso 1 1 d . . .
H20 H 0.854(2) 0.7679(13) 0.1767(12) 0.012(6) Uiso 1 1 d . . .
H21 H 0.808(2) 0.6797(14) 0.0360(13) 0.022(6) Uiso 1 1 d . . .
H22 H 0.518(3) 0.6183(15) 0.1891(13) 0.030(7) Uiso 1 1 d . . .
H23 H 0.775(3) 0.9781(17) 0.4207(14) 0.036(8) Uiso 1 1 d . . .
H24 H 0.877(3) 0.7126(18) 0.4185(15) 0.038(8) Uiso 1 1 d . . .
H26 H 1.019(3) 0.8007(18) 0.4765(16) 0.054(9) Uiso 1 1 d . . .
H27 H 0.964(3) 0.9366(16) 0.4744(14) 0.038(8) Uiso 1 1 d . . .

loop_
_atom_site_aniso_label
_atom_site_aniso_U_11
_atom_site_aniso_U_22
_atom_site_aniso_U_33
_atom_site_aniso_U_23
_atom_site_aniso_U_13
_atom_site_aniso_U_12
Ti1 0.0161(3) 0.0152(3) 0.0245(3) 0.000 -0.0001(3) 0.000
O1 0.0129(8) 0.0218(8) 0.0269(8) 0.0003(7) -0.0006(7) 0.0032(6)
O2 0.0161(9) 0.0164(8) 0.0305(8) 0.0013(7) 0.0036(7) 0.0006(6)
N1 0.0188(11) 0.0136(9) 0.0245(8) -0.0007(7) 0.0016(8) -0.0002(7)
C1 0.0178(13) 0.0168(11) 0.0259(11) -0.0013(9) -0.0001(10) 0.0016(9)
C2 0.0191(13) 0.0194(12) 0.0315(12) -0.0016(11) 0.0003(11) -0.0016(9)
C3 0.0155(12) 0.0152(10) 0.0266(11) -0.0025(9) -0.0014(10) 0.0005(8)
C4 0.0227(14) 0.0190(11) 0.0259(11) 0.0010(10) -0.0006(10) 0.0000(9)
C5 0.0239(14) 0.0290(13) 0.0286(12) -0.0022(10) 0.0042(11) -0.0026(10)
C6 0.0196(16) 0.0243(12) 0.0382(12) -0.0081(10) 0.0020(12) 0.0026(10)
C7 0.0215(16) 0.0190(11) 0.0352(12) -0.0037(9) -0.0068(11) 0.0042(9)
C8 0.0220(14) 0.0219(12) 0.0273(11) -0.0012(10) -0.0006(10) 0.0035(9)
C11 0.0218(14) 0.0156(12) 0.0260(11) -0.0008(9) -0.0006(10) 0.0009(8)
C12 0.0189(13) 0.0183(11) 0.0265(11) 0.0019(9) -0.0012(10) 0.0029(9)
C13 0.0196(12) 0.0211(12) 0.0234(10) -0.0023(9) 0.0025(9) 0.0000(9)
C14 0.0232(14) 0.0283(14) 0.0369(13) -0.0068(11) -0.0042(11) 0.0034(10)
C15 0.0227(15) 0.0387(16) 0.0422(15) -0.0096(12) -0.0052(12) 0.0012(11)
C16 0.0308(16) 0.0342(14) 0.0370(14) -0.0077(12) 0.0030(13) -0.0134(12)
C17 0.0378(17) 0.0220(13) 0.0303(12) -0.0001(10) 0.0032(12) -0.0048(11)
C18 0.0257(15) 0.0203(12) 0.0261(11) 0.0010(10) -0.0015(11) 0.0022(10)
C21 0.0144(12) 0.0192(12) 0.0262(11) -0.0014(9) 0.0008(10) -0.0008(8)
C22 0.0184(13) 0.0178(11) 0.0291(11) -0.0005(9) 0.0034(10) 0.0002(9)
C23 0.0281(16) 0.0232(13) 0.0273(12) 0.0042(11) -0.0011(12) 0.0006(11)
C24 0.0234(14) 0.0192(12) 0.0359(13) -0.0009(11) 0.0048(12) -0.0022(10)

loop_
_atom_type_symbol
_atom_type_description
_atom_type_scat_dispersion_real
_atom_type_scat_dispersion_imag
_atom_type_scat_source
C C 0.0033 0.0016 'International Tables Vol C Tables 4.2.6.8 and 6.1.1.4'
H H 0.0000 0.0000 'International Tables Vol C Tables 4.2.6.8 and 6.1.1.4'
N N 0.0061 0.0033 'International Tables Vol C Tables 4.2.6.8 and 6.1.1.4'
O O 0.0106 0.0060 'International Tables Vol C Tables 4.2.6.8 and 6.1.1.4'
Ti Ti 0.2776 0.4457 'International Tables Vol C Tables 4.2.6.8 and 6.1.1.4'

loop_
_geom_angle_atom_site_label_1
_geom_angle_atom_site_label_2
_geom_angle_atom_site_label_3
_geom_angle
_geom_angle_site_symmetry_1
_geom_angle_site_symmetry_3
_geom_angle_publ_flag
O2 Ti1 O2 96.90(10) 3_655 . ?
O2 Ti1 O1 109.53(7) 3_655 3_655 ?
O2 Ti1 O1 101.85(7) . 3_655 ?
O2 Ti1 O1 101.84(7) 3_655 . ?
O2 Ti1 O1 109.53(7) . . ?
O1 Ti1 O1 132.00(10) 3_655 . ?
O2 Ti1 N1 166.13(6) 3_655 . ?
O2 Ti1 N1 74.20(6) . . ?
O1 Ti1 N1 83.05(7) 3_655 . ?
O1 Ti1 N1 72.10(6) . . ?
O2 Ti1 N1 74.20(6) 3_655 3_655 ?
O2 Ti1 N1 166.13(6) . 3_655 ?
O1 Ti1 N1 72.10(6) 3_655 3_655 ?
O1 Ti1 N1 83.05(7) . 3_655 ?
N1 Ti1 N1 116.46(8) . 3_655 ?
C12 O1 Ti1 131.16(14) . . ?
C22 O2 Ti1 129.79(14) . . ?
C11 N1 C21 110.31(18) . . ?
C11 N1 C1 114.50(17) . . ?
C21 N1 C1 111.44(18) . . ?
C11 N1 Ti1 103.74(13) . . ?
C21 N1 Ti1 100.03(12) . . ?
C1 N1 Ti1 115.68(14) . . ?
N1 C1 C3 115.99(19) . . ?
N1 C1 C2 112.87(19) . . ?
C3 C1 C2 109.20(19) . . ?
N1 C1 H1 103.6(14) . . ?
C3 C1 H1 105.7(14) . . ?
C2 C1 H1 108.8(14) . . ?
C1 C2 H7 114.3(14) . . ?
C1 C2 H15 108.8(15) . . ?
H7 C2 H15 110(2) . . ?
C1 C2 H22 115.9(16) . . ?
H7 C2 H22 102(2) . . ?
H15 C2 H22 106(2) . . ?
C4 C3 C8 118.0(2) . . ?
C4 C3 C1 118.9(2) . . ?
C8 C3 C1 122.7(2) . . ?
C5 C4 C3 121.0(2) . . ?
C5 C4 H21 116.9(15) . . ?
C3 C4 H21 122.0(15) . . ?
C6 C5 C4 120.6(2) . . ?
C6 C5 H13 120.5(19) . . ?
C4 C5 H13 118.8(19) . . ?
C5 C6 C7 119.6(2) . . ?
C5 C6 H12 117.9(15) . . ?
C7 C6 H12 122.4(15) . . ?
C6 C7 C8 119.8(2) . . ?
C6 C7 H11 122.8(15) . . ?
C8 C7 H11 117.4(15) . . ?
C7 C8 C3 121.0(2) . . ?
C7 C8 H14 118.4(15) . . ?
C3 C8 H14 120.6(15) . . ?
N1 C11 C12 111.44(18) . . ?
N1 C11 H3 112.3(13) . . ?
C12 C11 H3 107.7(12) . . ?
N1 C11 H5 110.0(15) . . ?
C12 C11 H5 105.5(15) . . ?
H3 C11 H5 110(2) . . ?
O1 C12 C13 112.56(18) . . ?
O1 C12 C11 109.05(19) . . ?
C13 C12 C11 114.9(2) . . ?
O1 C12 H6 110.7(14) . . ?
C13 C12 H6 103.1(13) . . ?
C11 C12 H6 106.2(14) . . ?
C18 C13 C14 118.2(2) . . ?
C18 C13 C12 123.0(2) . . ?
C14 C13 C12 118.8(2) . . ?
C15 C14 C13 121.5(3) . . ?
C15 C14 H24 122.8(19) . . ?
C13 C14 H24 115.6(19) . . ?
C14 C15 C16 119.7(3) . . ?
C14 C15 H26 120.4(17) . . ?
C16 C15 H26 119.8(17) . . ?
C17 C16 C15 119.6(3) . . ?
C17 C16 H27 120.8(15) . . ?
C15 C16 H27 119.6(16) . . ?
C16 C17 C18 120.1(3) . . ?
C16 C17 H23 118.8(16) . . ?
C18 C17 H23 121.1(16) . . ?
C13 C18 C17 120.8(3) . . ?
C13 C18 H17 120.4(18) . . ?
C17 C18 H17 118.8(18) . . ?
N1 C21 C22 113.34(19) . . ?
N1 C21 H4 107.5(15) . . ?
C22 C21 H4 107.2(14) . . ?
N1 C21 H20 111.5(13) . . ?
C22 C21 H20 109.6(13) . . ?
H4 C21 H20 107(2) . . ?
O2 C22 C23 108.8(2) . . ?
O2 C22 C24 108.18(19) . . ?
C23 C22 C24 109.7(2) . . ?
O2 C22 C21 107.82(18) . . ?
C23 C22 C21 113.7(2) . . ?
C24 C22 C21 108.5(2) . . ?
C22 C23 H9 111.9(15) . . ?
C22 C23 H18 109.5(17) . . ?
H9 C23 H18 106(2) . . ?
C22 C23 H19 111.0(16) . . ?
H9 C23 H19 108(2) . . ?
H18 C23 H19 110(2) . . ?
C22 C24 H2 108.8(16) . . ?
C22 C24 H8 108.4(18) . . ?
H2 C24 H8 108(2) . . ?
C22 C24 H10 110.2(15) . . ?
H2 C24 H10 109(2) . . ?
H8 C24 H10 112(2) . . ?

loop_
_geom_bond_atom_site_label_1
_geom_bond_atom_site_label_2
_geom_bond_distance
_geom_bond_site_symmetry_2
_geom_bond_publ_flag
Ti1 O2 1.8283(16) 3_655 ?
Ti1 O2 1.8283(16) . ?
Ti1 O1 1.8558(15) 3_655 ?
Ti1 O1 1.8559(15) . ?
Ti1 N1 2.5978(19) . ?
Ti1 N1 2.5978(19) 3_655 ?
O1 C12 1.401(3) . ?
O2 C22 1.425(3) . ?
N1 C11 1.472(3) . ?
N1 C21 1.488(3) . ?
N1 C1 1.503(3) . ?
C1 C3 1.522(3) . ?
C1 C2 1.526(3) . ?
C1 H1 0.97(2) . ?
C2 H7 0.98(2) . ?
C2 H15 0.98(3) . ?
C2 H22 0.94(3) . ?
C3 C4 1.392(3) . ?
C3 C8 1.402(3) . ?
C4 C5 1.385(3) . ?
C4 H21 0.97(3) . ?
C5 C6 1.382(4) . ?
C5 H13 0.93(3) . ?
C6 C7 1.390(3) . ?
C6 H12 0.95(3) . ?
C7 C8 1.392(3) . ?
C7 H11 0.94(2) . ?
C8 H14 1.00(2) . ?
C11 C12 1.551(3) . ?
C11 H3 1.07(2) . ?
C11 H5 1.00(3) . ?
C12 C13 1.521(3) . ?
C12 H6 1.04(2) . ?
C13 C18 1.389(3) . ?
C13 C14 1.394(3) . ?
C14 C15 1.380(4) . ?
C14 H24 0.94(3) . ?
C15 C16 1.390(4) . ?
C15 H26 1.05(3) . ?
C16 C17 1.388(4) . ?
C16 H27 1.03(3) . ?
C17 C18 1.390(4) . ?
C17 H23 1.02(3) . ?
C18 H17 0.90(3) . ?
C21 C22 1.530(3) . ?
C21 H4 0.99(3) . ?
C21 H20 1.01(2) . ?
C22 C23 1.526(3) . ?
C22 C24 1.530(3) . ?
C23 H9 1.01(3) . ?
C23 H18 1.02(3) . ?
C23 H19 1.03(3) . ?
C24 H2 0.95(3) . ?
C24 H8 0.98(3) . ?
C24 H10 0.96(3) . ?

loop_
_geom_torsion_atom_site_label_1
_geom_torsion_atom_site_label_2
_geom_torsion_atom_site_label_3
_geom_torsion_atom_site_label_4
_geom_torsion
_geom_torsion_site_symmetry_1
_geom_torsion_site_symmetry_2
_geom_torsion_site_symmetry_3
_geom_torsion_site_symmetry_4
_geom_torsion_publ_flag
O2 Ti1 O1 C12 -147.09(18) 3_655 . . . ?
O2 Ti1 O1 C12 -45.3(2) . . . . ?
O1 Ti1 O1 C12 82.48(18) 3_655 . . . ?
N1 Ti1 O1 C12 19.99(18) . . . . ?
N1 Ti1 O1 C12 140.72(18) 3_655 . . . ?
O2 Ti1 O2 C22 -173.2(2) 3_655 . . . ?
O1 Ti1 O2 C22 -61.54(19) 3_655 . . . ?
O1 Ti1 O2 C22 81.57(19) . . . . ?
N1 Ti1 O2 C22 17.63(17) . . . . ?
N1 Ti1 O2 C22 -124.1(3) 3_655 . . . ?
O2 Ti1 N1 C11 71.2(3) 3_655 . . . ?
O2 Ti1 N1 C11 122.51(14) . . . . ?
O1 Ti1 N1 C11 -133.04(13) 3_655 . . . ?
O1 Ti1 N1 C11 5.35(13) . . . . ?
N1 Ti1 N1 C11 -67.03(12) 3_655 . . . ?
O2 Ti1 N1 C21 -42.7(3) 3_655 . . . ?
O2 Ti1 N1 C21 8.55(12) . . . . ?
O1 Ti1 N1 C21 113.00(13) 3_655 . . . ?
O1 Ti1 N1 C21 -108.61(13) . . . . ?
N1 Ti1 N1 C21 179.01(14) 3_655 . . . ?
O2 Ti1 N1 C1 -162.5(2) 3_655 . . . ?
O2 Ti1 N1 C1 -111.24(15) . . . . ?
O1 Ti1 N1 C1 -6.80(15) 3_655 . . . ?
O1 Ti1 N1 C1 131.59(15) . . . . ?
N1 Ti1 N1 C1 59.21(13) 3_655 . . . ?
C11 N1 C1 C3 -69.8(3) . . . . ?
C21 N1 C1 C3 56.3(2) . . . . ?
Ti1 N1 C1 C3 169.64(14) . . . . ?
C11 N1 C1 C2 57.3(3) . . . . ?
C21 N1 C1 C2 -176.65(19) . . . . ?
Ti1 N1 C1 C2 -63.3(2) . . . . ?
N1 C1 C3 C4 -119.3(2) . . . . ?
C2 C1 C3 C4 111.8(2) . . . . ?
N1 C1 C3 C8 68.3(3) . . . . ?
C2 C1 C3 C8 -60.6(3) . . . . ?
C8 C3 C4 C5 -0.9(3) . . . . ?
C1 C3 C4 C5 -173.7(2) . . . . ?
C3 C4 C5 C6 -0.4(4) . . . . ?
C4 C5 C6 C7 0.6(4) . . . . ?
C5 C6 C7 C8 0.6(4) . . . . ?
C6 C7 C8 C3 -1.9(4) . . . . ?
C4 C3 C8 C7 2.1(3) . . . . ?
C1 C3 C8 C7 174.6(2) . . . . ?
C21 N1 C11 C12 82.8(2) . . . . ?
C1 N1 C11 C12 -150.6(2) . . . . ?
Ti1 N1 C11 C12 -23.6(2) . . . . ?
Ti1 O1 C12 C13 89.2(2) . . . . ?
Ti1 O1 C12 C11 -39.6(3) . . . . ?
N1 C11 C12 O1 37.3(2) . . . . ?
N1 C11 C12 C13 -90.1(2) . . . . ?
O1 C12 C13 C18 -7.4(3) . . . . ?
C11 C12 C13 C18 118.3(2) . . . . ?
O1 C12 C13 C14 170.2(2) . . . . ?
C11 C12 C13 C14 -64.2(3) . . . . ?
C18 C13 C14 C15 -0.6(4) . . . . ?
C12 C13 C14 C15 -178.3(2) . . . . ?
C13 C14 C15 C16 0.0(4) . . . . ?
C14 C15 C16 C17 0.8(4) . . . . ?
C15 C16 C17 C18 -0.9(4) . . . . ?
C14 C13 C18 C17 0.5(4) . . . . ?
C12 C13 C18 C17 178.1(2) . . . . ?
C16 C17 C18 C13 0.3(4) . . . . ?
C11 N1 C21 C22 -137.67(19) . . . . ?
C1 N1 C21 C22 94.0(2) . . . . ?
Ti1 N1 C21 C22 -28.84(19) . . . . ?
Ti1 O2 C22 C23 84.5(2) . . . . ?
Ti1 O2 C22 C24 -156.36(16) . . . . ?
Ti1 O2 C22 C21 -39.2(2) . . . . ?
N1 C21 C22 O2 42.4(2) . . . . ?
N1 C21 C22 C23 -78.3(3) . . . . ?
N1 C21 C22 C24 159.33(19) . . . . ?
